data_5000202
loop_
_publ_author_name
'Burgess, J.'
'Fawcett, J.'
'Russell, D. R.'
'Hider, R. C.'
'Hossain, M. B.'
'Stoner, C. R.'
'van der Helm, D.'

_publ_section_title
;
 Two Polymorphic Forms of 3-Hydroxy-2-methyl-4H-pyran-4-one (Maltol)
;
_journal_issue 11
_journal_name_full 'Acta Crystallographica Section C'
_journal_page_first 2917
_journal_page_last 2920
_journal_paper_doi 10.1107/S0108270196007081
_journal_volume 52
_journal_year 1996
_chemical_formula_sum 'C6 H6 O3'
_space_group_IT_number 29
_symmetry_cell_setting orthorhombic
_symmetry_Int_Tables_number 29
_symmetry_space_group_name_Hall 'P 2c -2ac'
_symmetry_space_group_name_H-M 'P c a 21'
_cell_angle_alpha 90
_cell_angle_beta 90
_cell_angle_gamma 90
_cell_formula_units_Z 8
_cell_length_a 7.134(1)
_cell_length_b 12.152(2)
_cell_length_c 13.304(1)
_cod_duplicate_entry 2005587
_cod_database_code 5000202

loop_
_symmetry_equiv_pos_site_id
_symmetry_equiv_pos_as_xyz
1 x,y,z
2 -x,-y,1/2+z
3 1/2-x,y,1/2+z
4 1/2+x,-y,z

loop_
_atom_site_label
_atom_site_type_symbol
_atom_site_fract_x
_atom_site_fract_y
_atom_site_fract_z
O1 O 0.2134(3) 0.5948(2) 0.5621(2)
H1 H 0.2332(54) 0.6623(33) 0.5598(31)
O2 O 0.1517(3) 0.73941(15) 0.7191(2)
O3 O 0.0906(3) 0.41124(15) 0.7623(2)
C1 C 0.1887(5) 0.3624(3) 0.5975(3)
H2 H 0.2397(68) 0.3916(36) 0.5346(39)
H3 H 0.0791(67) 0.3167(41) 0.5924(40)
H4 H 0.2825(71) 0.3127(34) 0.6245(38)
C2 C 0.1470(4) 0.4507(2) 0.6710(2)
C3 C 0.1627(4) 0.5603(2) 0.6546(2)
C4 C 0.1291(4) 0.6384(2) 0.7343(2)
C5 C 0.0717(4) 0.5912(2) 0.8281(2)
H5 H 0.0402(42) 0.6366(27) 0.8847(28)
C6 C 0.0530(4) 0.4831(2) 0.8370(2)
H6 H 0.0127(43) 0.4433(24) 0.8975(26)
O4 O 0.1688(4) 0.9359(2) 0.8214(2)
H7 H 0.1619(56) 0.8700(38) 0.8219(38)
O5 O 0.1717(3) 0.78859(15) 0.9773(2)
O6 O 0.1092(3) 1.1131(2) 1.0343(2)
C7 C 0.1383(8) 1.1684(3) 0.8642(4)
H8 H 0.0372(65) 1.2107(38) 0.8727(41)
H9 H 0.2451(75) 1.2098(38) 0.8712(44)
H10 H 0.1430(56) 1.1423(38) 0.7951(37)
C8 C 0.1320(4) 1.0771(2) 0.9381(2)
C9 C 0.1482(4) 0.9691(2) 0.9174(2)
C10 C 0.1483(4) 0.8877(2) 0.9972(2)
C11 C 0.1200(5) 0.9318(3) 1.0956(2)
H11 H 0.1202(47) 0.8860(28) 1.1443(26)
C12 C 0.1011(5) 1.0393(3) 1.1093(2)
H12 H 0.0720(45) 1.0725(26) 1.1709(28)

loop_
_atom_type_symbol
_atom_type_radius_bond
C 0.68
H 0.23
O 0.68
